data_4325524
loop_
_publ_author_name
'Bin Xi'
'R. H. Holm'

_publ_section_title
;
 The [MoFe3S4]2+ Oxidation State: Synthesis, Substitution Reactions, and
 Structures of Phosphine-Ligated Cubane-Type Clusters with the S = 2
 Ground State
;
_journal_name_full 'Inorganic Chemistry'
_journal_page_first 6280
_journal_page_last 6288
_journal_paper_doi 10.1021/ic200641k
_journal_volume 50
_journal_year 2011
_chemical_formula_sum 'C21 H40 B Cl Fe3 Mo N6 P2 S4'
_chemical_formula_weight 876.52
_chemical_name_systematic
; 
 ? 
;
_space_group_IT_number 14
_symmetry_cell_setting monoclinic
_symmetry_space_group_name_Hall '-P 2yn'
_symmetry_space_group_name_H-M 'P 1 21/n 1'
_atom_sites_solution_hydrogens geom
_atom_sites_solution_primary direct
_atom_sites_solution_secondary difmap
_audit_creation_method SHELXL-97
_cell_angle_alpha 90.00
_cell_angle_beta 106.320(4)
_cell_angle_gamma 90.00
_cell_formula_units_Z 4
_cell_length_a 14.760(3)
_cell_length_b 12.367(3)
_cell_length_c 19.127(4)
_cell_measurement_reflns_used 7632
_cell_measurement_temperature 100(2)
_cell_measurement_theta_max 25.07
_cell_measurement_theta_min 2.19
_cell_volume 3350.7(13)
_computing_cell_refinement 'SAINT 7.46A (Bruker-AXS,2009)'
_computing_data_collection 'APEX2 v2009.3.0 (Bruker-AXS,2009)'
_computing_data_reduction 'SAINT 7.46A (Bruker-AXS,2009)'
_computing_molecular_graphics 'Bruker SHELXTL'
_computing_publication_material 'Bruker SHELXTL'
_computing_structure_refinement 'SHELXL-97 (Sheldrick, 2008)'
_computing_structure_solution 'SHELXS-97 (Sheldrick, 2008)'
_diffrn_ambient_temperature 100(2)
_diffrn_measured_fraction_theta_full 0.996
_diffrn_measured_fraction_theta_max 0.996
_diffrn_measurement_device_type 'CCD area detector'
_diffrn_measurement_method 'phi and omega scans'
_diffrn_radiation_monochromator graphite
_diffrn_radiation_source 'fine-focus sealed tube'
_diffrn_radiation_type MoK\a
_diffrn_radiation_wavelength 0.71073
_diffrn_reflns_av_R_equivalents 0.1039
_diffrn_reflns_av_sigmaI/netI 0.0593
_diffrn_reflns_limit_h_max 18
_diffrn_reflns_limit_h_min -18
_diffrn_reflns_limit_k_max 15
_diffrn_reflns_limit_k_min -15
_diffrn_reflns_limit_l_max 23
_diffrn_reflns_limit_l_min -23
_diffrn_reflns_number 50291
_diffrn_reflns_theta_full 25.87
_diffrn_reflns_theta_max 25.87
_diffrn_reflns_theta_min 1.55
_exptl_absorpt_coefficient_mu 2.088
_exptl_absorpt_correction_T_max 0.8508
_exptl_absorpt_correction_T_min 0.4340
_exptl_absorpt_correction_type multi-scan
_exptl_absorpt_process_details 'SADABS (Sheldrick, 2009)'
_exptl_crystal_colour black
_exptl_crystal_density_diffrn 1.738
_exptl_crystal_description needle
_exptl_crystal_F_000 1776
_exptl_crystal_size_max 0.48
_exptl_crystal_size_mid 0.23
_exptl_crystal_size_min 0.08
_refine_diff_density_max 1.577
_refine_diff_density_min -0.611
_refine_diff_density_rms 0.254
_refine_ls_extinction_method none
_refine_ls_goodness_of_fit_ref 1.098
_refine_ls_hydrogen_treatment constr
_refine_ls_matrix_type full
_refine_ls_number_parameters 358
_refine_ls_number_reflns 6466
_refine_ls_number_restraints 0
_refine_ls_restrained_S_all 1.098
_refine_ls_R_factor_all 0.0959
_refine_ls_R_factor_gt 0.0558
_refine_ls_shift/su_max 0.001
_refine_ls_shift/su_mean 0.000
_refine_ls_structure_factor_coef Fsqd
_refine_ls_weighting_details 'calc w=1/[\s^2^(Fo^2^)+(0.0909P)^2^+7.0390P] where P=(Fo^2^+2Fc^2^)/3'
_refine_ls_weighting_scheme calc
_refine_ls_wR_factor_gt 0.1417
_refine_ls_wR_factor_ref 0.1757
_reflns_number_gt 4391
_reflns_number_total 6466
_reflns_threshold_expression >2sigma(I)
_cod_data_source_file ic200641k_si_001_02.cif
_cod_data_source_block Cl
_cod_original_cell_volume 3350.6(13)
_cod_database_code 4325524

loop_
_symmetry_equiv_pos_as_xyz
'x, y, z'
'-x+1/2, y+1/2, -z+1/2'
'-x, -y, -z'
'x-1/2, -y-1/2, z-1/2'

loop_
_atom_site_label
_atom_site_type_symbol
_atom_site_fract_x
_atom_site_fract_y
_atom_site_fract_z
_atom_site_U_iso_or_equiv
_atom_site_adp_type
_atom_site_occupancy
_atom_site_symmetry_multiplicity
_atom_site_calc_flag
_atom_site_refinement_flags
Mo1 Mo 0.62038(4) 0.36800(5) 0.84508(3) 0.02878(19) Uani 1 1 d .
Fe1 Fe 0.63473(7) 0.37586(8) 0.71004(5) 0.0310(3) Uani 1 1 d .
Fe2 Fe 0.48074(7) 0.44673(8) 0.73313(5) 0.0313(3) Uani 1 1 d .
Fe3 Fe 0.51902(7) 0.23729(8) 0.73930(5) 0.0319(3) Uani 1 1 d .
Cl1 Cl 0.47188(12) 0.06556(14) 0.71488(10) 0.0375(4) Uani 1 1 d .
S1 S 0.62294(12) 0.52331(15) 0.77282(9) 0.0316(4) Uani 1 1 d .
S2 S 0.48433(12) 0.35042(15) 0.63863(9) 0.0345(4) Uani 1 1 d .
S3 S 0.67921(12) 0.23210(15) 0.78411(9) 0.0325(4) Uani 1 1 d .
S4 S 0.45697(12) 0.33277(15) 0.81545(9) 0.0324(4) Uani 1 1 d .
P1 P 0.72881(13) 0.38299(16) 0.62935(9) 0.0327(4) Uani 1 1 d .
P2 P 0.36263(13) 0.57154(16) 0.70942(10) 0.0329(4) Uani 1 1 d .
N1 n 0.7711(4) 0.3940(5) 0.9059(3) 0.0345(14) Uani 1 1 d .
N2 n 0.8009(4) 0.3911(5) 0.9809(3) 0.0335(14) Uani 1 1 d .
N3 n 0.6581(4) 0.4787(5) 0.9995(3) 0.0317(13) Uani 1 1 d .
N4 n 0.6038(4) 0.4854(5) 0.9299(3) 0.0311(13) Uani 1 1 d .
N5 n 0.6745(4) 0.2800(5) 1.0077(3) 0.0342(14) Uani 1 1 d .
N6 n 0.6274(4) 0.2538(5) 0.9378(3) 0.0313(13) Uani 1 1 d .
C1 C 0.5817(5) 0.1616(6) 0.9411(4) 0.0357(16) Uani 1 1 d .
H1 H 0.5431 0.1243 0.9001 0.043 Uiso 1 1 calc R
C2 C 0.5984(5) 0.1277(6) 1.0132(4) 0.0393(17) Uani 1 1 d .
H2 H 0.5738 0.0657 1.0309 0.047 Uiso 1 1 calc R
C3 C 0.6577(5) 0.2037(6) 1.0524(4) 0.0384(17) Uani 1 1 d .
H3 H 0.6835 0.2030 1.1039 0.046 Uiso 1 1 calc R
C4 C 0.6359(5) 0.5611(6) 1.0376(4) 0.0337(16) Uani 1 1 d .
H4 H 0.6646 0.5751 1.0878 0.040 Uiso 1 1 calc R
C5 C 0.5655(5) 0.6215(6) 0.9928(4) 0.0382(17) Uani 1 1 d .
H5 H 0.5351 0.6837 1.0048 0.046 Uiso 1 1 calc R
C6 C 0.5492(5) 0.5706(6) 0.9260(4) 0.0344(16) Uani 1 1 d .
H6 H 0.5041 0.5942 0.8828 0.041 Uiso 1 1 calc R
C7 C 0.8953(5) 0.3947(6) 1.0028(4) 0.0355(17) Uani 1 1 d .
H7 H 0.9331 0.3943 1.0520 0.043 Uiso 1 1 calc R
C8 C 0.9284(5) 0.3991(7) 0.9430(4) 0.0428(19) Uani 1 1 d .
H8 H 0.9925 0.4014 0.9424 0.051 Uiso 1 1 calc R
C9 C 0.8494(5) 0.3995(6) 0.8838(4) 0.0369(17) Uani 1 1 d .
H9 H 0.8504 0.4031 0.8344 0.044 Uiso 1 1 calc R
C10 C 0.8549(5) 0.3616(7) 0.6724(4) 0.0434(19) Uani 1 1 d .
H10B H 0.8766 0.4167 0.7111 0.052 Uiso 1 1 calc R
H10A H 0.8628 0.2900 0.6965 0.052 Uiso 1 1 calc R
C11 C 0.9189(5) 0.3664(7) 0.6228(4) 0.0424(19) Uani 1 1 d .
H11A H 0.9038 0.3064 0.5879 0.064 Uiso 1 1 calc R
H11C H 0.9849 0.3605 0.6521 0.064 Uiso 1 1 calc R
H11B H 0.9095 0.4352 0.5964 0.064 Uiso 1 1 calc R
C12 C 0.7256(6) 0.5145(7) 0.5842(4) 0.0436(19) Uani 1 1 d .
H12B H 0.7675 0.5651 0.6186 0.052 Uiso 1 1 calc R
H12A H 0.7512 0.5055 0.5420 0.052 Uiso 1 1 calc R
C13 C 0.6296(7) 0.5639(8) 0.5583(5) 0.058(2) Uani 1 1 d .
H13A H 0.5861 0.5123 0.5271 0.086 Uiso 1 1 calc R
H13B H 0.6328 0.6297 0.5305 0.086 Uiso 1 1 calc R
H13C H 0.6068 0.5823 0.6003 0.086 Uiso 1 1 calc R
C14 C 0.6920(6) 0.2875(7) 0.5541(4) 0.0456(19) Uani 1 1 d .
H14A H 0.6283 0.3080 0.5236 0.055 Uiso 1 1 calc R
H14B H 0.7358 0.2931 0.5235 0.055 Uiso 1 1 calc R
C15 C 0.6895(6) 0.1710(7) 0.5782(4) 0.052(2) Uani 1 1 d .
H15A H 0.6707 0.1241 0.5353 0.078 Uiso 1 1 calc R
H15B H 0.6439 0.1638 0.6066 0.078 Uiso 1 1 calc R
H15C H 0.7523 0.1498 0.6084 0.078 Uiso 1 1 calc R
C16 C 0.2851(5) 0.5637(6) 0.6170(4) 0.0377(17) Uani 1 1 d .
H16B H 0.3230 0.5794 0.5829 0.045 Uiso 1 1 calc R
H16A H 0.2622 0.4883 0.6079 0.045 Uiso 1 1 calc R
C17 C 0.1999(5) 0.6385(7) 0.5986(4) 0.047(2) Uani 1 1 d .
H17A H 0.1627 0.6266 0.5480 0.071 Uiso 1 1 calc R
H17C H 0.2212 0.7139 0.6047 0.071 Uiso 1 1 calc R
H17B H 0.1607 0.6234 0.6311 0.071 Uiso 1 1 calc R
C18 C 0.3978(6) 0.7126(6) 0.7215(4) 0.0423(18) Uani 1 1 d .
H18A H 0.3406 0.7577 0.7150 0.051 Uiso 1 1 calc R
H18B H 0.4379 0.7231 0.7721 0.051 Uiso 1 1 calc R
C19 C 0.4524(6) 0.7522(6) 0.6684(4) 0.0436(19) Uani 1 1 d .
H19A H 0.4119 0.7462 0.6182 0.065 Uiso 1 1 calc R
H19B H 0.5089 0.7076 0.6741 0.065 Uiso 1 1 calc R
H19C H 0.4710 0.8278 0.6790 0.065 Uiso 1 1 calc R
C20 C 0.2826(5) 0.5603(6) 0.7663(4) 0.0385(17) Uani 1 1 d .
H20B H 0.3195 0.5667 0.8180 0.046 Uiso 1 1 calc R
H20A H 0.2373 0.6212 0.7550 0.046 Uiso 1 1 calc R
C21 C 0.2281(6) 0.4546(7) 0.7557(5) 0.047(2) Uani 1 1 d .
H21A H 0.1850 0.4520 0.7063 0.070 Uiso 1 1 calc R
H21C H 0.1918 0.4497 0.7913 0.070 Uiso 1 1 calc R
H21B H 0.2724 0.3939 0.7626 0.070 Uiso 1 1 calc R
B1 B 0.7298(6) 0.3858(7) 1.0249(4) 0.0340(18) Uani 1 1 d .
H1A H 0.7621 0.3917 1.0783 0.041 Uiso 1 1 calc R

loop_
_atom_site_aniso_label
_atom_site_aniso_U_11
_atom_site_aniso_U_22
_atom_site_aniso_U_33
_atom_site_aniso_U_23
_atom_site_aniso_U_13
_atom_site_aniso_U_12
Mo1 0.0278(3) 0.0339(4) 0.0216(3) 0.0004(2) 0.0020(2) -0.0009(2)
Fe1 0.0303(5) 0.0366(6) 0.0238(5) -0.0004(4) 0.0037(4) -0.0011(4)
Fe2 0.0297(5) 0.0363(6) 0.0244(5) 0.0008(4) 0.0015(4) 0.0012(4)
Fe3 0.0308(5) 0.0352(6) 0.0267(5) -0.0010(4) 0.0029(4) -0.0015(4)
Cl1 0.0371(9) 0.0322(10) 0.0385(9) -0.0034(7) 0.0029(7) -0.0079(7)
S1 0.0312(9) 0.0363(10) 0.0243(8) 0.0014(7) 0.0028(7) -0.0022(7)
S2 0.0336(9) 0.0408(11) 0.0248(9) 0.0002(7) 0.0012(7) 0.0005(8)
S3 0.0312(9) 0.0369(10) 0.0272(8) 0.0003(7) 0.0044(7) -0.0001(7)
S4 0.0293(9) 0.0384(10) 0.0273(9) 0.0013(7) 0.0041(7) -0.0001(7)
P1 0.0342(10) 0.0390(11) 0.0233(9) -0.0020(8) 0.0055(7) -0.0016(8)
P2 0.0317(10) 0.0352(11) 0.0285(9) 0.0011(8) 0.0028(7) -0.0012(8)
N1 0.034(3) 0.036(3) 0.031(3) 0.001(3) 0.005(3) -0.001(3)
N2 0.031(3) 0.045(4) 0.020(3) 0.003(3) 0.000(2) 0.001(3)
N3 0.038(3) 0.036(3) 0.019(3) -0.002(2) 0.005(2) -0.004(3)
N4 0.029(3) 0.038(3) 0.023(3) -0.002(2) 0.003(2) -0.002(3)
N5 0.036(3) 0.038(3) 0.022(3) -0.002(3) -0.002(2) -0.001(3)
N6 0.030(3) 0.038(4) 0.023(3) -0.003(2) 0.002(2) -0.001(3)
C1 0.033(4) 0.031(4) 0.042(4) -0.001(3) 0.010(3) -0.003(3)
C2 0.046(4) 0.036(4) 0.038(4) 0.004(3) 0.015(3) 0.001(3)
C3 0.045(4) 0.038(4) 0.028(4) 0.006(3) 0.004(3) 0.005(4)
C4 0.036(4) 0.033(4) 0.029(4) 0.000(3) 0.003(3) -0.009(3)
C5 0.044(4) 0.036(4) 0.036(4) -0.002(3) 0.015(3) 0.000(3)
C6 0.033(4) 0.034(4) 0.033(4) 0.003(3) 0.003(3) -0.002(3)
C7 0.032(4) 0.040(4) 0.029(4) -0.001(3) 0.000(3) -0.005(3)
C8 0.027(4) 0.051(5) 0.045(4) -0.006(4) 0.001(3) 0.001(3)
C9 0.035(4) 0.046(5) 0.028(4) 0.001(3) 0.007(3) -0.002(3)
C10 0.040(4) 0.046(5) 0.039(4) 0.001(4) 0.002(3) 0.005(4)
C11 0.037(4) 0.050(5) 0.038(4) 0.008(4) 0.006(3) 0.002(4)
C12 0.048(5) 0.046(5) 0.038(4) 0.006(4) 0.014(4) -0.003(4)
C13 0.068(6) 0.061(6) 0.047(5) 0.017(4) 0.021(5) 0.010(5)
C14 0.045(4) 0.051(5) 0.036(4) -0.008(4) 0.005(4) -0.005(4)
C15 0.066(6) 0.053(5) 0.038(4) 0.006(4) 0.015(4) 0.006(4)
C16 0.038(4) 0.046(5) 0.025(3) 0.002(3) 0.001(3) 0.004(3)
C17 0.036(4) 0.063(6) 0.039(4) 0.006(4) 0.004(3) 0.015(4)
C18 0.044(4) 0.042(5) 0.035(4) -0.007(3) 0.002(3) 0.003(4)
C19 0.050(5) 0.037(5) 0.040(4) 0.003(3) 0.008(4) -0.004(4)
C20 0.039(4) 0.040(5) 0.035(4) 0.006(3) 0.009(3) 0.007(3)
C21 0.044(5) 0.049(5) 0.048(5) 0.002(4) 0.014(4) 0.001(4)
B1 0.033(4) 0.036(5) 0.028(4) 0.008(3) 0.002(3) -0.005(4)

loop_
_atom_type_symbol
_atom_type_description
_atom_type_scat_dispersion_real
_atom_type_scat_dispersion_imag
_atom_type_scat_source
C C 0.0033 0.0016 'International Tables Vol C Tables 4.2.6.8 and 6.1.1.4'
H H 0.0000 0.0000 'International Tables Vol C Tables 4.2.6.8 and 6.1.1.4'
N N 0.0061 0.0033 'International Tables Vol C Tables 4.2.6.8 and 6.1.1.4'
P P 0.1023 0.0942 'International Tables Vol C Tables 4.2.6.8 and 6.1.1.4'
S S 0.1246 0.1234 'International Tables Vol C Tables 4.2.6.8 and 6.1.1.4'
Cl Cl 0.1484 0.1585 'International Tables Vol C Tables 4.2.6.8 and 6.1.1.4'
Fe Fe 0.3463 0.8444 'International Tables Vol C Tables 4.2.6.8 and 6.1.1.4'
Mo Mo -1.6832 0.6857 'International Tables Vol C Tables 4.2.6.8 and 6.1.1.4'
B B 0.0013 0.0007 'International Tables Vol C Tables 4.2.6.8 and 6.1.1.4'

loop_
_geom_angle_atom_site_label_1
_geom_angle_atom_site_label_2
_geom_angle_atom_site_label_3
_geom_angle
N1 Mo1 N4 79.9(2)
N1 Mo1 N6 82.0(2)
N4 Mo1 N6 80.0(2)
N1 Mo1 S3 84.73(16)
N4 Mo1 S3 162.66(15)
N6 Mo1 S3 90.04(15)
N1 Mo1 S4 163.18(16)
N4 Mo1 S4 88.94(15)
N6 Mo1 S4 83.72(15)
S3 Mo1 S4 104.16(7)
N1 Mo1 S1 90.59(16)
N4 Mo1 S1 85.39(15)
N6 Mo1 S1 164.56(15)
S3 Mo1 S1 102.80(7)
S4 Mo1 S1 101.08(6)
N1 Mo1 Fe1 99.33(16)
N4 Mo1 Fe1 137.37(15)
N6 Mo1 Fe1 142.50(15)
S3 Mo1 Fe1 53.16(5)
S4 Mo1 Fe1 97.41(5)
S1 Mo1 Fe1 52.00(5)
N1 Mo1 Fe3 137.97(16)
N4 Mo1 Fe3 141.51(14)
N6 Mo1 Fe3 96.23(14)
S3 Mo1 Fe3 53.23(5)
S4 Mo1 Fe3 52.66(5)
S1 Mo1 Fe3 98.32(5)
Fe1 Mo1 Fe3 57.96(3)
N1 Mo1 Fe2 142.20(16)
N4 Mo1 Fe2 97.23(14)
N6 Mo1 Fe2 135.05(15)
S3 Mo1 Fe2 99.83(5)
S4 Mo1 Fe2 51.33(5)
S1 Mo1 Fe2 51.69(5)
Fe1 Mo1 Fe2 57.79(3)
Fe3 Mo1 Fe2 58.78(3)
S1 Fe1 S3 111.22(8)
S1 Fe1 S2 103.11(8)
S3 Fe1 S2 109.31(8)
S1 Fe1 P1 118.40(8)
S3 Fe1 P1 108.73(8)
S2 Fe1 P1 105.52(8)
S1 Fe1 Fe2 54.72(5)
S3 Fe1 Fe2 105.94(6)
S2 Fe1 Fe2 52.72(6)
P1 Fe1 Fe2 144.00(7)
S1 Fe1 Fe3 105.69(6)
S3 Fe1 Fe3 55.61(5)
S2 Fe1 Fe3 56.45(6)
P1 Fe1 Fe3 135.57(7)
Fe2 Fe1 Fe3 61.50(4)
S1 Fe1 Mo1 57.50(5)
S3 Fe1 Mo1 56.46(5)
S2 Fe1 Mo1 104.35(6)
P1 Fe1 Mo1 149.85(6)
Fe2 Fe1 Mo1 62.08(3)
Fe3 Fe1 Mo1 61.78(3)
S2 Fe2 S4 106.73(8)
S2 Fe2 S1 105.93(8)
S4 Fe2 S1 110.49(7)
S2 Fe2 P2 113.66(8)
S4 Fe2 P2 107.93(8)
S1 Fe2 P2 111.98(8)
S2 Fe2 Fe1 56.33(6)
S4 Fe2 Fe1 103.19(6)
S1 Fe2 Fe1 54.17(6)
P2 Fe2 Fe1 148.86(7)
S2 Fe2 Fe3 56.43(6)
S4 Fe2 Fe3 54.53(6)
S1 Fe2 Fe3 103.38(6)
P2 Fe2 Fe3 144.52(7)
Fe1 Fe2 Fe3 59.29(4)
S2 Fe2 Mo1 105.64(6)
S4 Fe2 Mo1 56.28(5)
S1 Fe2 Mo1 56.53(5)
P2 Fe2 Mo1 140.64(6)
Fe1 Fe2 Mo1 60.14(3)
Fe3 Fe2 Mo1 60.41(3)
Cl1 Fe3 S4 118.10(8)
Cl1 Fe3 S3 106.27(8)
S4 Fe3 S3 109.76(7)
Cl1 Fe3 S2 114.54(8)
S4 Fe3 S2 100.67(8)
S3 Fe3 S2 107.05(8)
Cl1 Fe3 Fe1 140.05(7)
S4 Fe3 Fe1 101.82(6)
S3 Fe3 Fe1 54.70(6)
S2 Fe3 Fe1 54.98(5)
Cl1 Fe3 Fe2 150.18(7)
S4 Fe3 Fe2 52.92(6)
S3 Fe3 Fe2 103.32(6)
S2 Fe3 Fe2 51.52(5)
Fe1 Fe3 Fe2 59.21(4)
Cl1 Fe3 Mo1 143.10(6)
S4 Fe3 Mo1 56.07(5)
S3 Fe3 Mo1 55.61(5)
S2 Fe3 Mo1 102.02(6)
Fe1 Fe3 Mo1 60.26(3)
Fe2 Fe3 Mo1 60.81(3)
Fe1 S1 Fe2 71.11(6)
Fe1 S1 Mo1 70.50(6)
Fe2 S1 Mo1 71.78(6)
Fe2 S2 Fe1 70.95(6)
Fe2 S2 Fe3 72.06(7)
Fe1 S2 Fe3 68.57(6)
Fe1 S3 Fe3 69.70(6)
Fe1 S3 Mo1 70.38(6)
Fe3 S3 Mo1 71.16(6)
Fe2 S4 Fe3 72.55(7)
Fe2 S4 Mo1 72.39(6)
Fe3 S4 Mo1 71.27(6)
C14 P1 C10 107.6(4)
C14 P1 C12 103.9(4)
C10 P1 C12 103.2(4)
C14 P1 Fe1 113.2(3)
C10 P1 Fe1 114.3(3)
C12 P1 Fe1 113.6(3)
C18 P2 C16 104.7(4)
C18 P2 C20 102.0(4)
C16 P2 C20 103.9(4)
C18 P2 Fe2 116.8(3)
C16 P2 Fe2 113.2(3)
C20 P2 Fe2 114.7(2)
C9 N1 N2 106.1(5)
C9 N1 Mo1 131.9(5)
N2 N1 Mo1 121.4(4)
C7 N2 N1 109.0(6)
C7 N2 B1 130.4(6)
N1 N2 B1 120.6(5)
C4 N3 N4 108.7(6)
C4 N3 B1 129.9(6)
N4 N3 B1 121.4(6)
C6 N4 N3 106.8(6)
C6 N4 Mo1 131.9(5)
N3 N4 Mo1 121.3(4)
C3 N5 N6 108.9(6)
C3 N5 B1 130.3(6)
N6 N5 B1 120.7(6)
C1 N6 N5 106.4(6)
C1 N6 Mo1 131.5(5)
N5 N6 Mo1 121.5(4)
N6 C1 C2 110.6(7)
N6 C1 H1 124.7
C2 C1 H1 124.7
C3 C2 C1 104.2(7)
C3 C2 H2 127.9
C1 C2 H2 127.9
N5 C3 C2 109.9(6)
N5 C3 H3 125.0
C2 C3 H3 125.0
N3 C4 C5 109.3(6)
N3 C4 H4 125.3
C5 C4 H4 125.3
C4 C5 C6 103.6(7)
C4 C5 H5 128.2
C6 C5 H5 128.2
N4 C6 C5 111.6(6)
N4 C6 H6 124.2
C5 C6 H6 124.2
N2 C7 C8 108.9(6)
N2 C7 H7 125.5
C8 C7 H7 125.5
C7 C8 C9 105.6(7)
C7 C8 H8 127.2
C9 C8 H8 127.2
N1 C9 C8 110.2(7)
N1 C9 H9 124.9
C8 C9 H9 124.9
C11 C10 P1 116.5(5)
C11 C10 H10B 108.2
P1 C10 H10B 108.2
C11 C10 H10A 108.2
P1 C10 H10A 108.2
H10B C10 H10A 107.3
C10 C11 H11A 109.5
C10 C11 H11C 109.5
H11A C11 H11C 109.5
C10 C11 H11B 109.5
H11A C11 H11B 109.5
H11C C11 H11B 109.5
C13 C12 P1 114.6(6)
C13 C12 H12B 108.6
P1 C12 H12B 108.6
C13 C12 H12A 108.6
P1 C12 H12A 108.6
H12B C12 H12A 107.6
C12 C13 H13A 109.5
C12 C13 H13B 109.5
H13A C13 H13B 109.5
C12 C13 H13C 109.5
H13A C13 H13C 109.5
H13B C13 H13C 109.5
C15 C14 P1 113.8(6)
C15 C14 H14A 108.8
P1 C14 H14A 108.8
C15 C14 H14B 108.8
P1 C14 H14B 108.8
H14A C14 H14B 107.7
C14 C15 H15A 109.5
C14 C15 H15B 109.5
H15A C15 H15B 109.5
C14 C15 H15C 109.5
H15A C15 H15C 109.5
H15B C15 H15C 109.5
C17 C16 P2 116.5(5)
C17 C16 H16B 108.2
P2 C16 H16B 108.2
C17 C16 H16A 108.2
P2 C16 H16A 108.2
H16B C16 H16A 107.3
C16 C17 H17A 109.5
C16 C17 H17C 109.5
H17A C17 H17C 109.5
C16 C17 H17B 109.5
H17A C17 H17B 109.5
H17C C17 H17B 109.5
C19 C18 P2 113.8(5)
C19 C18 H18A 108.8
P2 C18 H18A 108.8
C19 C18 H18B 108.8
P2 C18 H18B 108.8
H18A C18 H18B 107.7
C18 C19 H19A 109.5
C18 C19 H19B 109.5
H19A C19 H19B 109.5
C18 C19 H19C 109.5
H19A C19 H19C 109.5
H19B C19 H19C 109.5
C21 C20 P2 113.2(5)
C21 C20 H20B 108.9
P2 C20 H20B 108.9
C21 C20 H20A 108.9
P2 C20 H20A 108.9
H20B C20 H20A 107.8
C20 C21 H21A 109.5
C20 C21 H21C 109.5
H21A C21 H21C 109.5
C20 C21 H21B 109.5
H21A C21 H21B 109.5
H21C C21 H21B 109.5
N2 B1 N5 109.1(6)
N2 B1 N3 108.2(6)
N5 B1 N3 107.0(6)
N2 B1 H1A 110.8
N5 B1 H1A 110.8
N3 B1 H1A 110.8

loop_
_geom_bond_atom_site_label_1
_geom_bond_atom_site_label_2
_geom_bond_distance
Mo1 N1 2.224(6)
Mo1 N4 2.241(6)
Mo1 N6 2.246(6)
Mo1 S3 2.3467(19)
Mo1 S4 2.3580(19)
Mo1 S1 2.3728(19)
Mo1 Fe1 2.6519(13)
Mo1 Fe3 2.6914(12)
Mo1 Fe2 2.7020(12)
Fe1 S1 2.217(2)
Fe1 S3 2.253(2)
Fe1 S2 2.278(2)
Fe1 P1 2.350(2)
Fe1 Fe2 2.5872(15)
Fe1 Fe3 2.5892(15)
Fe2 S2 2.178(2)
Fe2 S4 2.213(2)
Fe2 S1 2.232(2)
Fe2 P2 2.276(2)
Fe2 Fe3 2.6467(16)
Fe3 Cl1 2.243(2)
Fe3 S4 2.259(2)
Fe3 S3 2.278(2)
Fe3 S2 2.318(2)
P1 C14 1.823(8)
P1 C10 1.830(7)
P1 C12 1.835(8)
P2 C18 1.816(8)
P2 C16 1.819(7)
P2 C20 1.821(7)
N1 C9 1.340(9)
N1 N2 1.378(8)
N2 C7 1.337(9)
N2 B1 1.521(10)
N3 C4 1.347(9)
N3 N4 1.350(7)
N3 B1 1.545(10)
N4 C6 1.317(9)
N5 C3 1.344(9)
N5 N6 1.361(7)
N5 B1 1.528(10)
N6 C1 1.336(9)
C1 C2 1.396(10)
C1 H1 0.9500
C2 C3 1.357(10)
C2 H2 0.9500
C3 H3 0.9500
C4 C5 1.368(10)
C4 H4 0.9500
C5 C6 1.383(10)
C5 H5 0.9500
C6 H6 0.9500
C7 C8 1.366(11)
C7 H7 0.9500
C8 C9 1.378(10)
C8 H8 0.9500
C9 H9 0.9500
C10 C11 1.518(11)
C10 H10B 0.9900
C10 H10A 0.9900
C11 H11A 0.9800
C11 H11C 0.9800
C11 H11B 0.9800
C12 C13 1.495(12)
C12 H12B 0.9900
C12 H12A 0.9900
C13 H13A 0.9800
C13 H13B 0.9800
C13 H13C 0.9800
C14 C15 1.516(11)
C14 H14A 0.9900
C14 H14B 0.9900
C15 H15A 0.9800
C15 H15B 0.9800
C15 H15C 0.9800
C16 C17 1.522(10)
C16 H16B 0.9900
C16 H16A 0.9900
C17 H17A 0.9800
C17 H17C 0.9800
C17 H17B 0.9800
C18 C19 1.544(11)
C18 H18A 0.9900
C18 H18B 0.9900
C19 H19A 0.9800
C19 H19B 0.9800
C19 H19C 0.9800
C20 C21 1.519(11)
C20 H20B 0.9900
C20 H20A 0.9900
C21 H21A 0.9800
C21 H21C 0.9800
C21 H21B 0.9800
B1 H1A 1.0000

loop_
_geom_torsion_atom_site_label_1
_geom_torsion_atom_site_label_2
_geom_torsion_atom_site_label_3
_geom_torsion_atom_site_label_4
_geom_torsion
N1 Mo1 Fe1 S1 -83.39(17)
N4 Mo1 Fe1 S1 1.8(2)
N6 Mo1 Fe1 S1 -172.4(2)
S3 Mo1 Fe1 S1 -159.54(8)
S4 Mo1 Fe1 S1 98.30(7)
Fe3 Mo1 Fe1 S1 134.88(6)
Fe2 Mo1 Fe1 S1 64.06(6)
N1 Mo1 Fe1 S3 76.15(17)
N4 Mo1 Fe1 S3 161.3(2)
N6 Mo1 Fe1 S3 -12.8(2)
S4 Mo1 Fe1 S3 -102.16(8)
S1 Mo1 Fe1 S3 159.54(8)
Fe3 Mo1 Fe1 S3 -65.58(6)
Fe2 Mo1 Fe1 S3 -136.40(7)
N1 Mo1 Fe1 S2 -179.96(17)
N4 Mo1 Fe1 S2 -94.8(2)
N6 Mo1 Fe1 S2 91.1(2)
S3 Mo1 Fe1 S2 103.89(8)
S4 Mo1 Fe1 S2 1.72(8)
S1 Mo1 Fe1 S2 -96.58(8)
Fe3 Mo1 Fe1 S2 38.30(6)
Fe2 Mo1 Fe1 S2 -32.52(6)
N1 Mo1 Fe1 P1 8.1(2)
N4 Mo1 Fe1 P1 93.3(2)
N6 Mo1 Fe1 P1 -80.9(3)
S3 Mo1 Fe1 P1 -68.03(14)
S4 Mo1 Fe1 P1 -170.20(13)
S1 Mo1 Fe1 P1 91.50(14)
Fe3 Mo1 Fe1 P1 -133.61(14)
Fe2 Mo1 Fe1 P1 155.56(14)
N1 Mo1 Fe1 Fe2 -147.44(16)
N4 Mo1 Fe1 Fe2 -62.3(2)
N6 Mo1 Fe1 Fe2 123.6(2)
S3 Mo1 Fe1 Fe2 136.40(7)
S4 Mo1 Fe1 Fe2 34.24(6)
S1 Mo1 Fe1 Fe2 -64.06(6)
Fe3 Mo1 Fe1 Fe2 70.82(4)
N1 Mo1 Fe1 Fe3 141.73(16)
N4 Mo1 Fe1 Fe3 -133.1(2)
N6 Mo1 Fe1 Fe3 52.7(2)
S3 Mo1 Fe1 Fe3 65.58(6)
S4 Mo1 Fe1 Fe3 -36.58(6)
S1 Mo1 Fe1 Fe3 -134.88(6)
Fe2 Mo1 Fe1 Fe3 -70.82(4)
S1 Fe1 Fe2 S2 152.59(9)
S3 Fe1 Fe2 S2 -102.40(9)
P1 Fe1 Fe2 S2 61.59(12)
Fe3 Fe1 Fe2 S2 -67.85(7)
Mo1 Fe1 Fe2 S2 -139.11(7)
S1 Fe1 Fe2 S4 -105.92(8)
S3 Fe1 Fe2 S4 -0.92(8)
S2 Fe1 Fe2 S4 101.48(9)
P1 Fe1 Fe2 S4 163.08(11)
Fe3 Fe1 Fe2 S4 33.64(6)
Mo1 Fe1 Fe2 S4 -37.63(6)
S3 Fe1 Fe2 S1 105.00(8)
S2 Fe1 Fe2 S1 -152.59(9)
P1 Fe1 Fe2 S1 -91.00(12)
Fe3 Fe1 Fe2 S1 139.56(7)
Mo1 Fe1 Fe2 S1 68.29(6)
S1 Fe1 Fe2 P2 72.40(14)
S3 Fe1 Fe2 P2 177.40(13)
S2 Fe1 Fe2 P2 -80.20(14)
P1 Fe1 Fe2 P2 -18.61(19)
Fe3 Fe1 Fe2 P2 -148.04(13)
Mo1 Fe1 Fe2 P2 140.69(13)
S1 Fe1 Fe2 Fe3 -139.56(7)
S3 Fe1 Fe2 Fe3 -34.56(6)
S2 Fe1 Fe2 Fe3 67.85(7)
P1 Fe1 Fe2 Fe3 129.44(12)
Mo1 Fe1 Fe2 Fe3 -71.27(3)
S1 Fe1 Fe2 Mo1 -68.29(6)
S3 Fe1 Fe2 Mo1 36.71(6)
S2 Fe1 Fe2 Mo1 139.11(7)
P1 Fe1 Fe2 Mo1 -159.30(12)
Fe3 Fe1 Fe2 Mo1 71.27(3)
N1 Mo1 Fe2 S2 94.5(3)
N4 Mo1 Fe2 S2 177.27(16)
N6 Mo1 Fe2 S2 -99.7(2)
S3 Mo1 Fe2 S2 0.39(8)
S4 Mo1 Fe2 S2 -99.94(9)
S1 Mo1 Fe2 S2 99.01(9)
Fe1 Mo1 Fe2 S2 34.45(6)
Fe3 Mo1 Fe2 S2 -34.99(6)
N1 Mo1 Fe2 S4 -165.6(3)
N4 Mo1 Fe2 S4 -82.80(16)
N6 Mo1 Fe2 S4 0.3(2)
S3 Mo1 Fe2 S4 100.33(8)
S1 Mo1 Fe2 S4 -161.06(9)
Fe1 Mo1 Fe2 S4 134.39(7)
Fe3 Mo1 Fe2 S4 64.95(7)
N1 Mo1 Fe2 S1 -4.5(3)
N4 Mo1 Fe2 S1 78.26(16)
N6 Mo1 Fe2 S1 161.3(2)
S3 Mo1 Fe2 S1 -98.62(8)
S4 Mo1 Fe2 S1 161.06(9)
Fe1 Mo1 Fe2 S1 -64.56(6)
Fe3 Mo1 Fe2 S1 -133.99(7)
N1 Mo1 Fe2 P2 -88.9(3)
N4 Mo1 Fe2 P2 -6.09(18)
N6 Mo1 Fe2 P2 77.0(2)
S3 Mo1 Fe2 P2 177.04(11)
S4 Mo1 Fe2 P2 76.71(12)
S1 Mo1 Fe2 P2 -84.35(12)
Fe1 Mo1 Fe2 P2 -148.90(11)
Fe3 Mo1 Fe2 P2 141.66(11)
N1 Mo1 Fe2 Fe1 60.0(3)
N4 Mo1 Fe2 Fe1 142.81(15)
N6 Mo1 Fe2 Fe1 -134.1(2)
S3 Mo1 Fe2 Fe1 -34.06(6)
S4 Mo1 Fe2 Fe1 -134.39(7)
S1 Mo1 Fe2 Fe1 64.56(6)
Fe3 Mo1 Fe2 Fe1 -69.44(4)
N1 Mo1 Fe2 Fe3 129.5(3)
N4 Mo1 Fe2 Fe3 -147.75(15)
N6 Mo1 Fe2 Fe3 -64.7(2)
S3 Mo1 Fe2 Fe3 35.38(6)
S4 Mo1 Fe2 Fe3 -64.95(7)
S1 Mo1 Fe2 Fe3 133.99(7)
Fe1 Mo1 Fe2 Fe3 69.44(4)
S1 Fe1 Fe3 Cl1 -177.15(10)
S3 Fe1 Fe3 Cl1 -71.89(11)
S2 Fe1 Fe3 Cl1 87.32(12)
P1 Fe1 Fe3 Cl1 9.92(15)
Fe2 Fe1 Fe3 Cl1 149.48(11)
Mo1 Fe1 Fe3 Cl1 -138.78(10)
S1 Fe1 Fe3 S4 0.69(8)
S3 Fe1 Fe3 S4 105.96(8)
S2 Fe1 Fe3 S4 -94.83(8)
P1 Fe1 Fe3 S4 -172.24(9)
Fe2 Fe1 Fe3 S4 -32.67(6)
Mo1 Fe1 Fe3 S4 39.07(5)
S1 Fe1 Fe3 S3 -105.26(8)
S2 Fe1 Fe3 S3 159.21(9)
P1 Fe1 Fe3 S3 81.81(10)
Fe2 Fe1 Fe3 S3 -138.63(7)
Mo1 Fe1 Fe3 S3 -66.89(6)
S1 Fe1 Fe3 S2 95.53(8)
S3 Fe1 Fe3 S2 -159.21(9)
P1 Fe1 Fe3 S2 -77.40(11)
Fe2 Fe1 Fe3 S2 62.16(7)
Mo1 Fe1 Fe3 S2 133.90(7)
S1 Fe1 Fe3 Fe2 33.37(6)
S3 Fe1 Fe3 Fe2 138.63(7)
S2 Fe1 Fe3 Fe2 -62.16(7)
P1 Fe1 Fe3 Fe2 -139.56(9)
Mo1 Fe1 Fe3 Fe2 71.74(3)
S1 Fe1 Fe3 Mo1 -38.37(5)
S3 Fe1 Fe3 Mo1 66.89(6)
S2 Fe1 Fe3 Mo1 -133.90(7)
P1 Fe1 Fe3 Mo1 148.70(9)
Fe2 Fe1 Fe3 Mo1 -71.74(3)
S2 Fe2 Fe3 Cl1 -71.34(15)
S4 Fe2 Fe3 Cl1 82.45(15)
S1 Fe2 Fe3 Cl1 -171.75(13)
P2 Fe2 Fe3 Cl1 12.8(2)
Fe1 Fe2 Fe3 Cl1 -139.02(14)
Mo1 Fe2 Fe3 Cl1 150.17(14)
S2 Fe2 Fe3 S4 -153.79(9)
S1 Fe2 Fe3 S4 105.80(8)
P2 Fe2 Fe3 S4 -69.61(12)
Fe1 Fe2 Fe3 S4 138.53(7)
Mo1 Fe2 Fe3 S4 67.71(6)
S2 Fe2 Fe3 S3 101.35(8)
S4 Fe2 Fe3 S3 -104.86(8)
S1 Fe2 Fe3 S3 0.94(8)
P2 Fe2 Fe3 S3 -174.47(11)
Fe1 Fe2 Fe3 S3 33.66(6)
Mo1 Fe2 Fe3 S3 -37.15(5)
S4 Fe2 Fe3 S2 153.79(9)
S1 Fe2 Fe3 S2 -100.41(8)
P2 Fe2 Fe3 S2 84.18(13)
Fe1 Fe2 Fe3 S2 -67.68(7)
Mo1 Fe2 Fe3 S2 -138.49(7)
S2 Fe2 Fe3 Fe1 67.68(7)
S4 Fe2 Fe3 Fe1 -138.53(7)
S1 Fe2 Fe3 Fe1 -32.72(6)
P2 Fe2 Fe3 Fe1 151.87(12)
Mo1 Fe2 Fe3 Fe1 -70.81(4)
S2 Fe2 Fe3 Mo1 138.49(7)
S4 Fe2 Fe3 Mo1 -67.71(6)
S1 Fe2 Fe3 Mo1 38.09(5)
P2 Fe2 Fe3 Mo1 -137.32(12)
Fe1 Fe2 Fe3 Mo1 70.81(4)
N1 Mo1 Fe3 Cl1 69.3(3)
N4 Mo1 Fe3 Cl1 -97.4(3)
N6 Mo1 Fe3 Cl1 -15.64(18)
S3 Mo1 Fe3 Cl1 69.74(12)
S4 Mo1 Fe3 Cl1 -92.83(12)
S1 Mo1 Fe3 Cl1 169.54(11)
Fe1 Mo1 Fe3 Cl1 135.19(12)
Fe2 Mo1 Fe3 Cl1 -155.67(12)
N1 Mo1 Fe3 S4 162.1(2)
N4 Mo1 Fe3 S4 -4.6(2)
N6 Mo1 Fe3 S4 77.19(16)
S3 Mo1 Fe3 S4 162.57(8)
S1 Mo1 Fe3 S4 -97.62(7)
Fe1 Mo1 Fe3 S4 -131.98(7)
Fe2 Mo1 Fe3 S4 -62.84(6)
N1 Mo1 Fe3 S3 -0.4(2)
N4 Mo1 Fe3 S3 -167.1(2)
N6 Mo1 Fe3 S3 -85.38(16)
S4 Mo1 Fe3 S3 -162.57(8)
S1 Mo1 Fe3 S3 99.80(7)
Fe1 Mo1 Fe3 S3 65.45(6)
Fe2 Mo1 Fe3 S3 134.59(7)
N1 Mo1 Fe3 S2 -103.0(2)
N4 Mo1 Fe3 S2 90.3(2)
N6 Mo1 Fe3 S2 172.06(15)
S3 Mo1 Fe3 S2 -102.56(8)
S4 Mo1 Fe3 S2 94.87(8)
S1 Mo1 Fe3 S2 -2.76(7)
Fe1 Mo1 Fe3 S2 -37.11(6)
Fe2 Mo1 Fe3 S2 32.03(6)
N1 Mo1 Fe3 Fe1 -65.9(2)
N4 Mo1 Fe3 Fe1 127.4(2)
N6 Mo1 Fe3 Fe1 -150.83(15)
S3 Mo1 Fe3 Fe1 -65.45(6)
S4 Mo1 Fe3 Fe1 131.98(7)
S1 Mo1 Fe3 Fe1 34.35(5)
Fe2 Mo1 Fe3 Fe1 69.14(4)
N1 Mo1 Fe3 Fe2 -135.0(2)
N4 Mo1 Fe3 Fe2 58.3(2)
N6 Mo1 Fe3 Fe2 140.03(15)
S3 Mo1 Fe3 Fe2 -134.59(7)
S4 Mo1 Fe3 Fe2 62.84(6)
S1 Mo1 Fe3 Fe2 -34.79(5)
Fe1 Mo1 Fe3 Fe2 -69.14(4)
S3 Fe1 S1 Fe2 -94.95(7)
S2 Fe1 S1 Fe2 22.09(7)
P1 Fe1 S1 Fe2 138.07(8)
Fe3 Fe1 S1 Fe2 -36.31(6)
Mo1 Fe1 S1 Fe2 -76.74(5)
S3 Fe1 S1 Mo1 -18.21(7)
S2 Fe1 S1 Mo1 98.82(7)
P1 Fe1 S1 Mo1 -145.19(7)
Fe2 Fe1 S1 Mo1 76.74(5)
Fe3 Fe1 S1 Mo1 40.43(5)
S2 Fe2 S1 Fe1 -23.48(8)
S4 Fe2 S1 Fe1 91.75(8)
P2 Fe2 S1 Fe1 -147.89(8)
Fe3 Fe2 S1 Fe1 34.98(6)
Mo1 Fe2 S1 Fe1 75.00(5)
S2 Fe2 S1 Mo1 -98.47(7)
S4 Fe2 S1 Mo1 16.75(8)
P2 Fe2 S1 Mo1 137.11(7)
Fe1 Fe2 S1 Mo1 -75.00(5)
Fe3 Fe2 S1 Mo1 -40.02(5)
N1 Mo1 S1 Fe1 101.40(16)
N4 Mo1 S1 Fe1 -178.81(14)
N6 Mo1 S1 Fe1 162.3(6)
S3 Mo1 S1 Fe1 16.67(7)
S4 Mo1 S1 Fe1 -90.79(6)
Fe3 Mo1 S1 Fe1 -37.38(5)
Fe2 Mo1 S1 Fe1 -75.82(5)
N1 Mo1 S1 Fe2 177.23(16)
N4 Mo1 S1 Fe2 -102.98(15)
N6 Mo1 S1 Fe2 -121.8(6)
S3 Mo1 S1 Fe2 92.49(7)
S4 Mo1 S1 Fe2 -14.97(7)
Fe1 Mo1 S1 Fe2 75.82(5)
Fe3 Mo1 S1 Fe2 38.45(5)
S4 Fe2 S2 Fe1 -94.94(7)
S1 Fe2 S2 Fe1 22.83(7)
P2 Fe2 S2 Fe1 146.20(8)
Fe3 Fe2 S2 Fe1 -72.88(5)
Mo1 Fe2 S2 Fe1 -36.12(6)
S4 Fe2 S2 Fe3 -22.06(7)
S1 Fe2 S2 Fe3 95.71(7)
P2 Fe2 S2 Fe3 -140.92(8)
Fe1 Fe2 S2 Fe3 72.88(5)
Mo1 Fe2 S2 Fe3 36.76(6)
S1 Fe1 S2 Fe2 -22.69(7)
S3 Fe1 S2 Fe2 95.68(8)
P1 Fe1 S2 Fe2 -147.55(7)
Fe3 Fe1 S2 Fe2 77.60(6)
Mo1 Fe1 S2 Fe2 36.66(6)
S1 Fe1 S2 Fe3 -100.30(7)
S3 Fe1 S2 Fe3 18.08(8)
P1 Fe1 S2 Fe3 134.85(7)
Fe2 Fe1 S2 Fe3 -77.60(6)
Mo1 Fe1 S2 Fe3 -40.95(6)
Cl1 Fe3 S2 Fe2 148.81(8)
S4 Fe3 S2 Fe2 21.01(7)
S3 Fe3 S2 Fe2 -93.67(7)
Fe1 Fe3 S2 Fe2 -76.03(6)
Mo1 Fe3 S2 Fe2 -36.27(6)
Cl1 Fe3 S2 Fe1 -135.16(8)
S4 Fe3 S2 Fe1 97.04(7)
S3 Fe3 S2 Fe1 -17.64(8)
Fe2 Fe3 S2 Fe1 76.03(6)
Mo1 Fe3 S2 Fe1 39.77(6)
S1 Fe1 S3 Fe3 94.92(7)
S2 Fe1 S3 Fe3 -18.27(8)
P1 Fe1 S3 Fe3 -132.98(7)
Fe2 Fe1 S3 Fe3 37.16(6)
Mo1 Fe1 S3 Fe3 76.48(5)
S1 Fe1 S3 Mo1 18.44(7)
S2 Fe1 S3 Mo1 -94.75(7)
P1 Fe1 S3 Mo1 150.54(7)
Fe2 Fe1 S3 Mo1 -39.32(5)
Fe3 Fe1 S3 Mo1 -76.48(5)
Cl1 Fe3 S3 Fe1 140.52(7)
S4 Fe3 S3 Fe1 -90.71(8)
S2 Fe3 S3 Fe1 17.70(8)
Fe2 Fe3 S3 Fe1 -35.70(6)
Mo1 Fe3 S3 Fe1 -75.40(5)
Cl1 Fe3 S3 Mo1 -144.07(7)
S4 Fe3 S3 Mo1 -15.31(7)
S2 Fe3 S3 Mo1 93.10(7)
Fe1 Fe3 S3 Mo1 75.40(5)
Fe2 Fe3 S3 Mo1 39.71(5)
N1 Mo1 S3 Fe1 -105.81(16)
N4 Mo1 S3 Fe1 -133.2(5)
N6 Mo1 S3 Fe1 172.23(15)
S4 Mo1 S3 Fe1 88.69(6)
S1 Mo1 S3 Fe1 -16.41(6)
Fe3 Mo1 S3 Fe1 74.48(5)
Fe2 Mo1 S3 Fe1 36.31(5)
N1 Mo1 S3 Fe3 179.71(16)
N4 Mo1 S3 Fe3 152.3(5)
N6 Mo1 S3 Fe3 97.75(15)
S4 Mo1 S3 Fe3 14.22(7)
S1 Mo1 S3 Fe3 -90.89(6)
Fe1 Mo1 S3 Fe3 -74.48(5)
Fe2 Mo1 S3 Fe3 -38.17(5)
S2 Fe2 S4 Fe3 22.60(7)
S1 Fe2 S4 Fe3 -92.13(8)
P2 Fe2 S4 Fe3 145.12(7)
Fe1 Fe2 S4 Fe3 -35.79(6)
Mo1 Fe2 S4 Fe3 -75.32(5)
S2 Fe2 S4 Mo1 97.92(7)
S1 Fe2 S4 Mo1 -16.80(8)
P2 Fe2 S4 Mo1 -139.55(7)
Fe1 Fe2 S4 Mo1 39.53(5)
Fe3 Fe2 S4 Mo1 75.32(5)
Cl1 Fe3 S4 Fe2 -146.03(8)
S3 Fe3 S4 Fe2 92.03(7)
S2 Fe3 S4 Fe2 -20.60(7)
Fe1 Fe3 S4 Fe2 35.54(6)
Mo1 Fe3 S4 Fe2 76.80(5)
Cl1 Fe3 S4 Mo1 137.17(7)
S3 Fe3 S4 Mo1 15.23(7)
S2 Fe3 S4 Mo1 -97.40(7)
Fe1 Fe3 S4 Mo1 -41.26(5)
Fe2 Fe3 S4 Mo1 -76.80(5)
N1 Mo1 S4 Fe2 148.2(6)
N4 Mo1 S4 Fe2 100.14(15)
N6 Mo1 S4 Fe2 -179.81(15)
S3 Mo1 S4 Fe2 -91.35(7)
S1 Mo1 S4 Fe2 15.04(7)
Fe1 Mo1 S4 Fe2 -37.57(6)
Fe3 Mo1 S4 Fe2 -77.03(6)
N1 Mo1 S4 Fe3 -134.8(6)
N4 Mo1 S4 Fe3 177.16(15)
N6 Mo1 S4 Fe3 -102.78(15)
S3 Mo1 S4 Fe3 -14.33(7)
S1 Mo1 S4 Fe3 92.07(7)
Fe1 Mo1 S4 Fe3 39.46(5)
Fe2 Mo1 S4 Fe3 77.03(6)
S1 Fe1 P1 C14 -153.2(3)
S3 Fe1 P1 C14 78.6(3)
S2 Fe1 P1 C14 -38.5(3)
Fe2 Fe1 P1 C14 -85.1(3)
Fe3 Fe1 P1 C14 19.0(3)
Mo1 Fe1 P1 C14 133.3(3)
S1 Fe1 P1 C10 83.1(3)
S3 Fe1 P1 C10 -45.1(3)
S2 Fe1 P1 C10 -162.2(3)
Fe2 Fe1 P1 C10 151.2(3)
Fe3 Fe1 P1 C10 -104.7(3)
Mo1 Fe1 P1 C10 9.6(3)
S1 Fe1 P1 C12 -35.0(3)
S3 Fe1 P1 C12 -163.2(3)
S2 Fe1 P1 C12 79.6(3)
Fe2 Fe1 P1 C12 33.1(3)
Fe3 Fe1 P1 C12 137.2(3)
Mo1 Fe1 P1 C12 -108.5(3)
S2 Fe2 P2 C18 -117.5(3)
S4 Fe2 P2 C18 124.3(3)
S1 Fe2 P2 C18 2.5(3)
Fe1 Fe2 P2 C18 -53.9(3)
Fe3 Fe2 P2 C18 177.7(3)
Mo1 Fe2 P2 C18 66.0(3)
S2 Fe2 P2 C16 4.3(3)
S4 Fe2 P2 C16 -113.9(3)
S1 Fe2 P2 C16 124.3(3)
Fe1 Fe2 P2 C16 67.8(3)
Fe3 Fe2 P2 C16 -60.5(3)
Mo1 Fe2 P2 C16 -172.2(3)
S2 Fe2 P2 C20 123.3(3)
S4 Fe2 P2 C20 5.2(3)
S1 Fe2 P2 C20 -116.7(3)
Fe1 Fe2 P2 C20 -173.1(3)
Fe3 Fe2 P2 C20 58.5(3)
Mo1 Fe2 P2 C20 -53.1(3)
N4 Mo1 N1 C9 -143.8(7)
N6 Mo1 N1 C9 135.0(7)
S3 Mo1 N1 C9 44.2(6)
S4 Mo1 N1 C9 167.1(5)
S1 Mo1 N1 C9 -58.6(7)
Fe1 Mo1 N1 C9 -7.1(7)
Fe3 Mo1 N1 C9 44.5(8)
Fe2 Mo1 N1 C9 -55.1(8)
N4 Mo1 N1 N2 46.6(5)
N6 Mo1 N1 N2 -34.6(5)
S3 Mo1 N1 N2 -125.3(5)
S4 Mo1 N1 N2 -2.4(10)
S1 Mo1 N1 N2 131.8(5)
Fe1 Mo1 N1 N2 -176.6(5)
Fe3 Mo1 N1 N2 -125.0(4)
Fe2 Mo1 N1 N2 135.4(4)
C9 N1 N2 C7 0.0(8)
Mo1 N1 N2 C7 171.9(5)
C9 N1 N2 B1 179.4(6)
Mo1 N1 N2 B1 -8.7(8)
C4 N3 N4 C6 -0.3(7)
B1 N3 N4 C6 178.4(6)
C4 N3 N4 Mo1 177.6(4)
B1 N3 N4 Mo1 -3.7(8)
N1 Mo1 N4 C6 137.3(7)
N6 Mo1 N4 C6 -139.2(7)
S3 Mo1 N4 C6 165.0(5)
S4 Mo1 N4 C6 -55.4(6)
S1 Mo1 N4 C6 45.8(6)
Fe1 Mo1 N4 C6 44.4(7)
Fe3 Mo1 N4 C6 -51.7(7)
Fe2 Mo1 N4 C6 -4.6(6)
N1 Mo1 N4 N3 -40.0(5)
N6 Mo1 N4 N3 43.5(5)
S3 Mo1 N4 N3 -12.3(9)
S4 Mo1 N4 N3 127.3(5)
S1 Mo1 N4 N3 -131.5(5)
Fe1 Mo1 N4 N3 -132.9(4)
Fe3 Mo1 N4 N3 131.0(4)
Fe2 Mo1 N4 N3 178.1(5)
C3 N5 N6 C1 0.4(8)
B1 N5 N6 C1 -175.9(6)
C3 N5 N6 Mo1 172.6(5)
B1 N5 N6 Mo1 -3.8(8)
N1 Mo1 N6 C1 -148.9(6)
N4 Mo1 N6 C1 130.0(6)
S3 Mo1 N6 C1 -64.2(6)
S4 Mo1 N6 C1 40.0(6)
S1 Mo1 N6 C1 149.1(5)
Fe1 Mo1 N6 C1 -54.0(7)
Fe3 Mo1 N6 C1 -11.2(6)
Fe2 Mo1 N6 C1 39.8(7)
N1 Mo1 N6 N5 41.2(5)
N4 Mo1 N6 N5 -39.9(5)
S3 Mo1 N6 N5 125.9(5)
S4 Mo1 N6 N5 -129.9(5)
S1 Mo1 N6 N5 -20.8(9)
Fe1 Mo1 N6 N5 136.1(4)
Fe3 Mo1 N6 N5 178.8(5)
Fe2 Mo1 N6 N5 -130.1(4)
N5 N6 C1 C2 0.4(8)
Mo1 N6 C1 C2 -170.7(5)
N6 C1 C2 C3 -1.0(9)
N6 N5 C3 C2 -1.1(8)
B1 N5 C3 C2 174.8(7)
C1 C2 C3 N5 1.2(9)
N4 N3 C4 C5 0.9(8)
B1 N3 C4 C5 -177.6(7)
N3 C4 C5 C6 -1.0(8)
N3 N4 C6 C5 -0.4(8)
Mo1 N4 C6 C5 -178.0(5)
C4 C5 C6 N4 0.9(9)
N1 N2 C7 C8 -0.5(8)
B1 N2 C7 C8 -179.9(7)
N2 C7 C8 C9 0.8(9)
N2 N1 C9 C8 0.6(8)
Mo1 N1 C9 C8 -170.1(5)
C7 C8 C9 N1 -0.9(9)
C14 P1 C10 C11 53.8(7)
C12 P1 C10 C11 -55.6(7)
Fe1 P1 C10 C11 -179.5(5)
C14 P1 C12 C13 80.8(7)
C10 P1 C12 C13 -167.0(6)
Fe1 P1 C12 C13 -42.7(7)
C10 P1 C14 C15 70.8(7)
C12 P1 C14 C15 179.7(6)
Fe1 P1 C14 C15 -56.6(7)
C18 P2 C16 C17 -56.3(7)
C20 P2 C16 C17 50.3(7)
Fe2 P2 C16 C17 175.4(5)
C16 P2 C18 C19 -61.4(6)
C20 P2 C18 C19 -169.4(5)
Fe2 P2 C18 C19 64.8(6)
C18 P2 C20 C21 169.5(6)
C16 P2 C20 C21 60.8(6)
Fe2 P2 C20 C21 -63.4(6)
C7 N2 B1 N5 -117.3(8)
N1 N2 B1 N5 63.4(8)
C7 N2 B1 N3 126.7(8)
N1 N2 B1 N3 -52.6(8)
C3 N5 B1 N2 128.8(8)
N6 N5 B1 N2 -55.7(8)
C3 N5 B1 N3 -114.4(8)
N6 N5 B1 N3 61.1(8)
C4 N3 B1 N2 -121.3(7)
N4 N3 B1 N2 60.4(8)
C4 N3 B1 N5 121.4(7)
N4 N3 B1 N5 -57.0(8)
